data_1010499
loop_
_publ_author_name
'Hassel, O.'

_publ_section_title
;
Roentgenographische Untersuchung des tetragonal kristallisierenden
Quecksilberzyanids.
;
_journal_coden_ASTM ZEKGAX
_journal_name_full
;
Zeitschrift fuer Kristallographie, Kristallgeometrie, Kristallphysik,
Kristallchemie (-144,1977)
;
_journal_page_first 218
_journal_page_last 223
_journal_volume 64
_journal_year 1926
_chemical_formula_structural 'Hg (C N)2'
_chemical_formula_sum 'C2 Hg N2'
_chemical_name_systematic 'Mercury cyanide'
_symmetry_cell_setting tetragonal
_symmetry_Int_Tables_number 122
_symmetry_space_group_name_H-M 'I -4 2 d S'
_cell_angle_alpha 90
_cell_angle_beta 90
_cell_angle_gamma 90
_cell_formula_units_Z 8
_cell_length_a 9.67
_cell_length_b 9.67
_cell_length_c 8.92
_cell_volume 834.1
_cod_original_formula_sum 'Hg C2 N2'
_cod_database_code 1010499

loop_
_symmetry_equiv_pos_as_xyz
x,y,z
-x,-y,z
-y,x,-z
y,-x,-z
1/2-x,y,1/4-z
1/2+x,-y,1/4-z
1/2+y,x,1/4+z
1/2-y,-x,1/4+z
1/2+x,1/2+y,1/2+z
1/2-x,1/2-y,1/2+z
1/2-y,1/2+x,1/2-z
1/2+y,1/2-x,1/2-z
-x,1/2+y,3/4-z
x,1/2-y,3/4-z
y,1/2+x,3/4+z
-y,1/2-x,3/4+z

loop_
_atom_site_label
_atom_site_type_symbol
_atom_site_symmetry_multiplicity
_atom_site_Wyckoff_symbol
_atom_site_fract_x
_atom_site_fract_y
_atom_site_fract_z
_atom_site_occupancy
_atom_site_attached_hydrogens
_atom_site_calc_flag
Hg1 Hg2+ 8 d 0.25 0.21 0.125 1. 0 d
C1 C2+ 16 ? . . . 1 0 dum
N1 N3- 16 ? . . . 1 0 dum

loop_
_atom_type_symbol
_atom_type_oxidation_number
Hg2+ 2.000
C2+ 2.000
N3- -3.000
